data_4336753
loop_
_publ_author_name
'Treffly B. Ditri'
'Alex E. Carpenter'
'Donald S. Ripatti'
'Curtis E. Moore'
'Arnold L. Rheingold'
'Joshua S. Figueroa'

_publ_section_title
;
 Chloro- and Trifluoromethyl-Substituted Flanking-Ring m-Terphenyl
 Isocyanides: \h6-Arene Binding to Zero-Valent Molybdenum Centers and
 Comparison to Alkyl-Substituted Derivatives
;
_journal_name_full 'Inorganic Chemistry'
_journal_page_first 13216
_journal_page_last 13229
_journal_paper_doi 10.1021/ic402130p
_journal_volume 52
_journal_year 2013
_chemical_formula_moiety 'C46 H34 Cl6 N2'
_chemical_formula_sum 'C46 H34 Cl6 N2'
_chemical_formula_weight 827.45
_chemical_name_common 2,2'-di-tert-butyl-10,10'-dichloro-4,4'-bis(Clips)-6,6'-biphenanthridine
_chemical_name_systematic
;
 ?
;
_space_group_crystal_system monoclinic
_space_group_IT_number 14
_space_group_name_Hall '-P 2ybc'
_space_group_name_H-M_alt 'P 1 21/c 1'
_symmetry_space_group_name_Hall '-P 2ybc'
_symmetry_space_group_name_H-M 'P 1 21/c 1'
_atom_sites_solution_hydrogens geom
_atom_sites_solution_primary direct
_atom_sites_solution_secondary difmap
_audit_creation_date 2013-08-16
_audit_creation_method
;
  Olex2 1.2-beta
  (compiled Apr 23 2013 17:59:47, GUI svn.r4466)
;
_cell_angle_alpha 90
_cell_angle_beta 117.189(2)
_cell_angle_gamma 90
_cell_formula_units_Z 4
_cell_length_a 14.9326(8)
_cell_length_b 20.1177(16)
_cell_length_c 14.8086(10)
_cell_measurement_reflns_used 7304
_cell_measurement_temperature 100
_cell_measurement_theta_max 25.354
_cell_measurement_theta_min 2.549
_cell_volume 3957.1(5)
_computing_cell_refinement 'SAINT v8.18C (Bruker, 2011)'
_computing_data_collection 'Bruker APEX2 v2011.4-0 (Bruker, 2011)'
_computing_data_reduction 'SAINT v8.18C (Bruker, 2011)'
_computing_molecular_graphics
;
O. V. Dolomanov, L. J. Bourhis, R. J. Gildea, J. A. K. Howard and H. Puschmann,
OLEX2: a complete structure solution, refinement and analysis program.
J. Appl. Cryst. (2009). 42, 339-341.
;
_computing_publication_material
;
O. V. Dolomanov, L. J. Bourhis, R. J. Gildea, J. A. K. Howard and H. Puschmann,
OLEX2: a complete structure solution, refinement and analysis program.
J. Appl. Cryst. (2009). 42, 339-341.
;
_computing_structure_refinement
;
XL, G.M. Sheldrick, Acta Cryst.
(2008). A64, 112-122
;
_computing_structure_solution
;
M. C. Burla, R. Caliandro, M. Camalli, B. Carrozzini, G. L. Cascarano, 
L. De Caro, C. Giacovazzo, G. Polidori and R. Spagna, 
SIR2004: an improved tool for crystal structure determination and refinement. 
J. Appl. Cryst. (2005). 38, 381-388.
;
_diffrn_ambient_temperature 100
_diffrn_detector 'Bruker Photon-100 area detector'
_diffrn_detector_area_resol_mean 10.5
_diffrn_detector_type 'CMOS area detector'
_diffrn_measured_fraction_theta_full 0.998
_diffrn_measured_fraction_theta_max 0.991
_diffrn_measurement_device 'four-circle KAPPA diffractometer'
_diffrn_measurement_device_type 'Bruker D8 QUEST'
_diffrn_measurement_method '\w and \f scans'
_diffrn_radiation_monochromator 'Double Bounce Multilayer Mirror'
_diffrn_radiation_probe x-ray
_diffrn_radiation_type MoK\a
_diffrn_radiation_wavelength 0.71073
_diffrn_radiation_xray_symbol K-L~3~
_diffrn_reflns_av_R_equivalents 0.0564
_diffrn_reflns_av_unetI/netI 0.0512
_diffrn_reflns_Laue_measured_fraction_full 0.998
_diffrn_reflns_Laue_measured_fraction_max 0.991
_diffrn_reflns_limit_h_max 17
_diffrn_reflns_limit_h_min -18
_diffrn_reflns_limit_k_max 24
_diffrn_reflns_limit_k_min -24
_diffrn_reflns_limit_l_max 17
_diffrn_reflns_limit_l_min -17
_diffrn_reflns_number 26625
_diffrn_reflns_point_group_measured_fraction_full 0.998
_diffrn_reflns_point_group_measured_fraction_max 0.991
_diffrn_reflns_theta_full 25.000
_diffrn_reflns_theta_max 25.431
_diffrn_reflns_theta_min 2.754
_diffrn_source 'microfocus sealed x-ray tube'
_diffrn_source_type 'Incoatec I\mus'
_diffrn_standards_number 0
_exptl_absorpt_coefficient_mu 0.471
_exptl_absorpt_correction_T_max 0.7452
_exptl_absorpt_correction_T_min 0.6544
_exptl_absorpt_correction_type multi-scan
_exptl_absorpt_process_details
;
SADABS-2008/1 (Bruker,2008) was used for absorption correction.
wR2(int) was 0.1131 before and 0.0508 after correction.
The Ratio of minimum to maximum transmission is 0.8782.
The \l/2 correction factor is 0.0015.
;
_exptl_crystal_colour colorless
_exptl_crystal_colour_primary colorless
_exptl_crystal_density_diffrn 1.389
_exptl_crystal_description Block
_exptl_crystal_F_000 1704
_exptl_crystal_size_max 0.12
_exptl_crystal_size_mid 0.1
_exptl_crystal_size_min 0.08
_refine_diff_density_max 0.537
_refine_diff_density_min -0.427
_refine_diff_density_rms 0.067
_refine_ls_extinction_method none
_refine_ls_goodness_of_fit_ref 1.019
_refine_ls_hydrogen_treatment constr
_refine_ls_matrix_type full
_refine_ls_number_parameters 491
_refine_ls_number_reflns 7236
_refine_ls_number_restraints 0
_refine_ls_restrained_S_all 1.019
_refine_ls_R_factor_all 0.0762
_refine_ls_R_factor_gt 0.0400
_refine_ls_shift/su_max 0.001
_refine_ls_shift/su_mean 0.000
_refine_ls_structure_factor_coef Fsqd
_refine_ls_weighting_details
;
 w=1/[\s^2^(Fo^2^)+(0.0365P)^2^+3.1782P]
 where P=(Fo^2^+2Fc^2^)/3
;
_refine_ls_weighting_scheme calc
_refine_ls_wR_factor_gt 0.0829
_refine_ls_wR_factor_ref 0.0975
_reflns_Friedel_coverage 0.000
_reflns_number_gt 5044
_reflns_number_total 7236
_reflns_threshold_expression 'I > 2\s(I)'
_cod_data_source_file ic402130p_si_001_09.cif
_cod_data_source_block JFig723
_cod_database_code 4336753
_olex2_refinement_description
;
1. Fixed Uiso
 At 1.2 times of:
  All C(H) groups
 At 1.5 times of:
  All C(H,H,H) groups
2. Uiso/Uaniso restraints and constraints
Uanis(Cl3B) = Uanis(Cl3) = Uanis(C13)
3. others
 Sof(Cl3B)=1-FVAR(1)
 Sof(Cl3)=FVAR(1)
4.a Aromatic/amide H refined with riding coordinates:
 C6(H6), C8(H8), C10(H10), C11(H11), C12(H12), C21(H21), C22(H22), C23(H23),
 C26(H26), C27(H27), C28(H28), C32(H32), C34(H34), C43(H43), C44(H44), C45(H45)
4.b Idealised Me refined as rotating group:
 C16(H16A,H16B,H16C), C17(H17A,H17B,H17C), C18(H18A,H18B,H18C), C38(H38A,H38B,
 H38C), C39(H39A,H39B,H39C), C40(H40A,H40B,H40C)
;
_shelx_estimated_absorpt_t_max 0.963
_shelx_estimated_absorpt_t_min 0.946
_shelx_space_group_comment
;
The symmetry employed for this shelxl refinement is uniquely defined
by the following loop, which should always be used as a source of
symmetry information in preference to the above space-group names.
They are only intended as comments.
;
_shelxl_version_number 2013-2

loop_
_space_group_symop_operation_xyz
'x, y, z'
'-x, y+1/2, -z+1/2'
'-x, -y, -z'
'x, -y-1/2, z-1/2'

loop_
_atom_site_label
_atom_site_type_symbol
_atom_site_fract_x
_atom_site_fract_y
_atom_site_fract_z
_atom_site_U_iso_or_equiv
_atom_site_adp_type
_atom_site_occupancy
_atom_site_site_symmetry_order
_atom_site_calc_flag
_atom_site_refinement_flags_posn
_atom_site_refinement_flags_adp
_atom_site_refinement_flags_occupancy
_atom_site_disorder_assembly
_atom_site_disorder_group
Cl1 Cl 0.62137(5) 0.41563(3) 1.17542(5) 0.02412(16) Uani 1 1 d . . . . .
Cl2 Cl 0.58104(5) 0.17752(3) 0.99201(6) 0.02893(18) Uani 1 1 d . . . . .
Cl3 Cl 0.78385(19) 0.4091(2) 0.7604(2) 0.0312(5) Uani 0.628(7) 1 d . . P A 1
Cl3B Cl 0.7940(3) 0.4326(3) 0.7764(4) 0.0312(5) Uani 0.372(7) 1 d . . P A 2
Cl4 Cl 0.21964(6) 0.20366(4) 0.59119(6) 0.02948(18) Uani 1 1 d . . . . .
Cl5 Cl 0.21745(5) 0.44362(3) 0.42784(5) 0.02409(17) Uani 1 1 d . . . . .
Cl6 Cl 0.04320(5) 0.41240(4) 0.84914(5) 0.02849(18) Uani 1 1 d . . . . .
N1 N 0.51630(14) 0.35695(10) 0.90817(16) 0.0154(5) Uani 1 1 d . . . . .
N2 N 0.30994(14) 0.37201(10) 0.69352(15) 0.0145(5) Uani 1 1 d . . . . .
C1 C 0.47123(18) 0.39359(12) 0.82716(19) 0.0135(5) Uani 1 1 d . . . . .
C2 C 0.35885(17) 0.39657(12) 0.78467(19) 0.0135(5) Uani 1 1 d . . . . .
C3 C 0.66611(18) 0.31849(12) 1.04603(19) 0.0150(5) Uani 1 1 d . . . . .
C4 C 0.61963(18) 0.35082(12) 0.95105(19) 0.0150(5) Uani 1 1 d . . . . .
C5 C 0.67852(18) 0.37759(13) 0.90753(19) 0.0153(6) Uani 1 1 d . . . . .
C6 C 0.78424(18) 0.37466(13) 0.96605(19) 0.0167(6) Uani 1 1 d . . . . .
H6 H 0.8253 0.3932 0.9388 0.020 Uiso 1 1 calc R U . . .
C7 C 0.83025(18) 0.34597(13) 1.06107(19) 0.0171(6) Uani 1 1 d . . . . .
C8 C 0.76897(18) 0.31601(13) 1.0988(2) 0.0182(6) Uani 1 1 d . . . . .
H8 H 0.7996 0.2936 1.1622 0.022 Uiso 1 1 calc R U . . .
C9 C 0.52122(17) 0.42562(12) 0.77538(19) 0.0137(5) Uani 1 1 d . . . . .
C10 C 0.46725(18) 0.46658(13) 0.69026(19) 0.0162(6) Uani 1 1 d . . . . .
H10 H 0.3981 0.4756 0.6693 0.019 Uiso 1 1 calc R U . . .
C11 C 0.51363(19) 0.49351(14) 0.6376(2) 0.0220(6) Uani 1 1 d . . . . .
H11 H 0.4780 0.5229 0.5825 0.026 Uiso 1 1 calc R U . . .
C12 C 0.6133(2) 0.47746(15) 0.6654(2) 0.0275(7) Uani 1 1 d . . . . .
H12 H 0.6445 0.4941 0.6268 0.033 Uiso 1 1 calc R U . . .
C13 C 0.6671(2) 0.43783(17) 0.7481(2) 0.0312(5) Uani 1 1 d . . . . .
C14 C 0.62589(18) 0.41299(13) 0.81124(19) 0.0158(6) Uani 1 1 d . . . . .
C15 C 0.94377(18) 0.35186(14) 1.1303(2) 0.0202(6) Uani 1 1 d . . . . .
C16 C 0.9997(2) 0.38276(18) 1.0754(2) 0.0355(8) Uani 1 1 d . . . . .
H16A H 1.0712 0.3874 1.1232 0.053 Uiso 1 1 calc R U . . .
H16B H 0.9712 0.4266 1.0491 0.053 Uiso 1 1 calc R U . . .
H16C H 0.9922 0.3540 1.0191 0.053 Uiso 1 1 calc R U . . .
C17 C 0.9904(2) 0.28436(15) 1.1734(2) 0.0340(8) Uani 1 1 d . . . . .
H17A H 0.9565 0.2650 1.2103 0.051 Uiso 1 1 calc R U . . .
H17B H 1.0622 0.2900 1.2198 0.051 Uiso 1 1 calc R U . . .
H17C H 0.9825 0.2547 1.1177 0.051 Uiso 1 1 calc R U . . .
C18 C 0.9575(2) 0.39844(15) 1.2175(2) 0.0269(7) Uani 1 1 d . . . . .
H18A H 0.9242 0.3794 1.2552 0.040 Uiso 1 1 calc R U . . .
H18B H 0.9277 0.4418 1.1900 0.040 Uiso 1 1 calc R U . . .
H18C H 1.0295 0.4039 1.2632 0.040 Uiso 1 1 calc R U . . .
C19 C 0.60283(18) 0.29301(13) 1.09323(19) 0.0162(6) Uani 1 1 d . . . . .
C20 C 0.58057(18) 0.33321(13) 1.1573(2) 0.0185(6) Uani 1 1 d . . . . .
C21 C 0.5258(2) 0.31075(14) 1.2054(2) 0.0239(6) Uani 1 1 d . . . . .
H21 H 0.5126 0.3392 1.2492 0.029 Uiso 1 1 calc R U . . .
C22 C 0.4905(2) 0.24627(15) 1.1887(2) 0.0247(7) Uani 1 1 d . . . . .
H22 H 0.4535 0.2301 1.2219 0.030 Uiso 1 1 calc R U . . .
C23 C 0.50823(19) 0.20508(15) 1.1245(2) 0.0245(6) Uani 1 1 d . . . . .
H23 H 0.4831 0.1609 1.1128 0.029 Uiso 1 1 calc R U . . .
C24 C 0.56327(18) 0.22890(13) 1.0769(2) 0.0186(6) Uani 1 1 d . . . . .
C25 C 0.31286(18) 0.41978(12) 0.84584(18) 0.0129(5) Uani 1 1 d . . . . .
C26 C 0.37228(18) 0.44365(12) 0.94508(19) 0.0159(6) Uani 1 1 d . . . . .
H26 H 0.4429 0.4483 0.9696 0.019 Uiso 1 1 calc R U . . .
C27 C 0.33014(19) 0.46021(13) 1.0064(2) 0.0200(6) Uani 1 1 d . . . . .
H27 H 0.3706 0.4777 1.0723 0.024 Uiso 1 1 calc R U . . .
C28 C 0.22706(19) 0.45120(13) 0.9715(2) 0.0211(6) Uani 1 1 d . . . . .
H28 H 0.1976 0.4611 1.0148 0.025 Uiso 1 1 calc R U . . .
C29 C 0.16772(18) 0.42820(13) 0.8750(2) 0.0181(6) Uani 1 1 d . . . . .
C30 C 0.20656(18) 0.41418(12) 0.80551(19) 0.0137(5) Uani 1 1 d . . . . .
C31 C 0.15000(18) 0.39322(12) 0.69939(19) 0.0137(5) Uani 1 1 d . . . . .
C32 C 0.04500(18) 0.39627(12) 0.64188(19) 0.0152(6) Uani 1 1 d . . . . .
H32 H 0.0066 0.4135 0.6730 0.018 Uiso 1 1 calc R U . . .
C33 C -0.00504(18) 0.37545(13) 0.54221(19) 0.0157(6) Uani 1 1 d . . . . .
C34 C 0.05269(18) 0.34966(13) 0.4969(2) 0.0172(6) Uani 1 1 d . . . . .
H34 H 0.0196 0.3334 0.4293 0.021 Uiso 1 1 calc R U . . .
C35 C 0.15599(18) 0.34772(12) 0.54891(19) 0.0139(5) Uani 1 1 d . . . . .
C36 C 0.20609(17) 0.37107(12) 0.64983(19) 0.0135(5) Uani 1 1 d . . . . .
C37 C -0.11905(18) 0.38387(13) 0.4796(2) 0.0186(6) Uani 1 1 d . . . . .
C38 C -0.17121(19) 0.38876(15) 0.5475(2) 0.0239(7) Uani 1 1 d . . . . .
H38A H -0.1588 0.3480 0.5876 0.036 Uiso 1 1 calc R U . . .
H38B H -0.2438 0.3945 0.5051 0.036 Uiso 1 1 calc R U . . .
H38C H -0.1444 0.4270 0.5931 0.036 Uiso 1 1 calc R U . . .
C39 C -0.13740(19) 0.44884(14) 0.4186(2) 0.0215(6) Uani 1 1 d . . . . .
H39A H -0.1093 0.4863 0.4655 0.032 Uiso 1 1 calc R U . . .
H39B H -0.2099 0.4554 0.3769 0.032 Uiso 1 1 calc R U . . .
H39C H -0.1046 0.4461 0.3745 0.032 Uiso 1 1 calc R U . . .
C40 C -0.16606(19) 0.32494(14) 0.4071(2) 0.0248(7) Uani 1 1 d . . . . .
H40A H -0.1403 0.3239 0.3569 0.037 Uiso 1 1 calc R U . . .
H40B H -0.2394 0.3299 0.3722 0.037 Uiso 1 1 calc R U . . .
H40C H -0.1484 0.2834 0.4459 0.037 Uiso 1 1 calc R U . . .
C41 C 0.21481(17) 0.32017(13) 0.49876(19) 0.0155(6) Uani 1 1 d . . . . .
C42 C 0.24193(18) 0.35863(13) 0.4363(2) 0.0193(6) Uani 1 1 d . . . . .
C43 C 0.28947(19) 0.33212(14) 0.3832(2) 0.0223(6) Uani 1 1 d . . . . .
H43 H 0.3052 0.3595 0.3402 0.027 Uiso 1 1 calc R U . . .
C44 C 0.31372(19) 0.26535(14) 0.3935(2) 0.0243(7) Uani 1 1 d . . . . .
H44 H 0.3450 0.2464 0.3563 0.029 Uiso 1 1 calc R U . . .
C45 C 0.29244(19) 0.22619(14) 0.4578(2) 0.0227(6) Uani 1 1 d . . . . .
H45 H 0.3113 0.1806 0.4670 0.027 Uiso 1 1 calc R U . . .
C46 C 0.24357(18) 0.25364(13) 0.5087(2) 0.0191(6) Uani 1 1 d . . . . .

loop_
_atom_site_aniso_label
_atom_site_aniso_U_11
_atom_site_aniso_U_22
_atom_site_aniso_U_33
_atom_site_aniso_U_23
_atom_site_aniso_U_13
_atom_site_aniso_U_12
Cl1 0.0267(4) 0.0229(4) 0.0236(4) -0.0028(3) 0.0122(3) -0.0036(3)
Cl2 0.0282(4) 0.0232(4) 0.0386(4) -0.0047(3) 0.0181(3) 0.0004(3)
Cl3 0.0136(6) 0.0620(16) 0.0215(8) 0.0043(9) 0.0109(6) 0.0006(8)
Cl3B 0.0136(6) 0.0620(16) 0.0215(8) 0.0043(9) 0.0109(6) 0.0006(8)
Cl4 0.0395(4) 0.0220(4) 0.0384(4) 0.0028(3) 0.0277(4) 0.0016(3)
Cl5 0.0239(3) 0.0236(4) 0.0308(4) 0.0025(3) 0.0177(3) 0.0000(3)
Cl6 0.0159(3) 0.0514(5) 0.0231(4) -0.0033(3) 0.0132(3) -0.0027(3)
N1 0.0134(11) 0.0176(12) 0.0149(12) -0.0001(9) 0.0064(9) -0.0008(9)
N2 0.0119(10) 0.0171(12) 0.0149(12) 0.0014(9) 0.0065(9) 0.0007(9)
C1 0.0144(13) 0.0131(13) 0.0126(13) -0.0030(11) 0.0057(11) -0.0004(10)
C2 0.0120(12) 0.0137(13) 0.0145(14) 0.0023(11) 0.0057(11) 0.0004(10)
C3 0.0148(13) 0.0146(13) 0.0166(14) -0.0032(11) 0.0081(11) -0.0017(11)
C4 0.0116(12) 0.0161(14) 0.0163(14) -0.0013(11) 0.0056(11) -0.0005(10)
C5 0.0134(12) 0.0184(14) 0.0152(14) -0.0026(11) 0.0074(11) -0.0012(11)
C6 0.0124(13) 0.0235(15) 0.0162(14) -0.0032(12) 0.0083(11) -0.0015(11)
C7 0.0118(12) 0.0231(15) 0.0164(14) -0.0040(11) 0.0065(11) 0.0030(11)
C8 0.0154(13) 0.0221(15) 0.0154(14) 0.0000(11) 0.0056(11) 0.0021(11)
C9 0.0141(13) 0.0147(13) 0.0145(14) -0.0037(11) 0.0085(11) -0.0036(10)
C10 0.0135(12) 0.0177(14) 0.0160(14) -0.0012(11) 0.0053(11) -0.0008(11)
C11 0.0226(14) 0.0258(16) 0.0179(15) 0.0036(12) 0.0095(12) -0.0016(12)
C12 0.0211(15) 0.0437(19) 0.0198(15) 0.0054(14) 0.0112(12) -0.0070(13)
C13 0.0136(6) 0.0620(16) 0.0215(8) 0.0043(9) 0.0109(6) 0.0006(8)
C14 0.0140(13) 0.0208(14) 0.0135(13) -0.0024(11) 0.0071(11) -0.0015(11)
C15 0.0105(12) 0.0283(16) 0.0186(15) -0.0003(12) 0.0040(11) 0.0013(11)
C16 0.0117(14) 0.067(2) 0.0288(18) 0.0046(16) 0.0098(13) -0.0007(14)
C17 0.0163(14) 0.0331(18) 0.0388(19) -0.0022(15) 0.0006(13) 0.0052(13)
C18 0.0172(14) 0.0325(17) 0.0255(16) -0.0040(13) 0.0049(12) -0.0025(12)
C19 0.0109(12) 0.0188(14) 0.0154(14) 0.0047(11) 0.0031(11) 0.0014(11)
C20 0.0164(13) 0.0191(15) 0.0155(14) 0.0032(11) 0.0035(11) 0.0024(11)
C21 0.0244(15) 0.0312(17) 0.0195(15) 0.0034(13) 0.0128(12) 0.0029(13)
C22 0.0206(14) 0.0341(17) 0.0213(15) 0.0112(13) 0.0113(12) -0.0001(13)
C23 0.0167(14) 0.0251(16) 0.0282(16) 0.0084(13) 0.0073(12) -0.0006(12)
C24 0.0146(13) 0.0181(14) 0.0180(14) 0.0050(11) 0.0030(11) 0.0046(11)
C25 0.0153(12) 0.0113(13) 0.0123(13) 0.0012(11) 0.0065(10) -0.0002(10)
C26 0.0141(13) 0.0144(13) 0.0184(14) -0.0003(11) 0.0068(11) -0.0029(11)
C27 0.0225(14) 0.0176(14) 0.0189(15) -0.0031(12) 0.0085(12) -0.0013(11)
C28 0.0224(14) 0.0235(16) 0.0223(15) -0.0009(12) 0.0145(12) 0.0044(12)
C29 0.0123(13) 0.0234(15) 0.0203(15) 0.0007(12) 0.0088(11) 0.0018(11)
C30 0.0142(12) 0.0121(13) 0.0169(14) 0.0013(11) 0.0090(11) -0.0005(10)
C31 0.0146(13) 0.0120(13) 0.0157(14) 0.0003(11) 0.0078(11) -0.0025(10)
C32 0.0126(12) 0.0183(14) 0.0172(14) 0.0019(11) 0.0091(11) 0.0001(10)
C33 0.0122(12) 0.0165(14) 0.0183(14) 0.0028(11) 0.0070(11) -0.0007(11)
C34 0.0160(13) 0.0211(14) 0.0144(14) -0.0014(11) 0.0067(11) -0.0027(11)
C35 0.0140(13) 0.0146(13) 0.0157(14) -0.0006(11) 0.0090(11) -0.0011(10)
C36 0.0129(13) 0.0132(13) 0.0158(14) 0.0030(11) 0.0078(11) 0.0005(10)
C37 0.0116(12) 0.0215(15) 0.0218(15) 0.0011(12) 0.0068(11) -0.0001(11)
C38 0.0120(13) 0.0336(17) 0.0270(16) 0.0052(13) 0.0098(12) 0.0015(12)
C39 0.0151(13) 0.0242(15) 0.0225(15) 0.0015(12) 0.0061(11) 0.0022(12)
C40 0.0129(13) 0.0270(16) 0.0279(16) -0.0011(13) 0.0036(12) -0.0024(12)
C41 0.0078(12) 0.0240(15) 0.0130(13) -0.0048(11) 0.0033(10) -0.0023(11)
C42 0.0135(13) 0.0228(15) 0.0196(15) -0.0017(12) 0.0060(11) -0.0018(11)
C43 0.0177(14) 0.0312(17) 0.0217(15) -0.0029(13) 0.0122(12) -0.0043(12)
C44 0.0185(14) 0.0338(18) 0.0244(16) -0.0107(13) 0.0131(12) -0.0015(12)
C45 0.0187(14) 0.0232(15) 0.0257(16) -0.0067(13) 0.0096(12) -0.0002(12)
C46 0.0172(13) 0.0214(15) 0.0200(15) -0.0045(12) 0.0096(11) -0.0044(11)

loop_
_atom_type_symbol
_atom_type_description
_atom_type_scat_dispersion_real
_atom_type_scat_dispersion_imag
_atom_type_scat_source
C C 0.0033 0.0016 'International Tables Vol C Tables 4.2.6.8 and 6.1.1.4'
H H 0.0000 0.0000 'International Tables Vol C Tables 4.2.6.8 and 6.1.1.4'
N N 0.0061 0.0033 'International Tables Vol C Tables 4.2.6.8 and 6.1.1.4'
Cl Cl 0.1484 0.1585 'International Tables Vol C Tables 4.2.6.8 and 6.1.1.4'

loop_
_geom_angle_atom_site_label_1
_geom_angle_atom_site_label_2
_geom_angle_atom_site_label_3
_geom_angle
C1 N1 C4 118.2(2)
C2 N2 C36 117.9(2)
N1 C1 C2 114.7(2)
N1 C1 C9 124.5(2)
C9 C1 C2 120.7(2)
N2 C2 C1 114.2(2)
N2 C2 C25 124.8(2)
C25 C2 C1 120.8(2)
C4 C3 C19 119.6(2)
C8 C3 C4 119.9(2)
C8 C3 C19 120.2(2)
N1 C4 C3 115.9(2)
N1 C4 C5 123.7(2)
C3 C4 C5 120.3(2)
C4 C5 C14 117.5(2)
C6 C5 C4 117.3(2)
C6 C5 C14 124.8(2)
C5 C6 H6 118.7
C7 C6 C5 122.6(2)
C7 C6 H6 118.7
C6 C7 C8 118.2(2)
C6 C7 C15 122.2(2)
C8 C7 C15 119.2(2)
C3 C8 C7 121.4(2)
C3 C8 H8 119.3
C7 C8 H8 119.3
C10 C9 C1 120.8(2)
C10 C9 C14 121.2(2)
C14 C9 C1 117.9(2)
C9 C10 H10 119.7
C11 C10 C9 120.6(2)
C11 C10 H10 119.7
C10 C11 H11 120.3
C10 C11 C12 119.4(3)
C12 C11 H11 120.3
C11 C12 H12 119.6
C13 C12 C11 120.8(3)
C13 C12 H12 119.6
C12 C13 Cl3 115.5(2)
C12 C13 Cl3B 112.2(3)
C12 C13 C14 122.5(2)
C14 C13 Cl3 121.3(2)
C14 C13 Cl3B 124.6(3)
C9 C14 C5 117.4(2)
C13 C14 C5 127.7(2)
C13 C14 C9 115.0(2)
C7 C15 C16 112.3(2)
C17 C15 C7 111.4(2)
C17 C15 C16 109.1(2)
C17 C15 C18 109.4(2)
C18 C15 C7 107.0(2)
C18 C15 C16 107.6(2)
C15 C16 H16A 109.5
C15 C16 H16B 109.5
C15 C16 H16C 109.5
H16A C16 H16B 109.5
H16A C16 H16C 109.5
H16B C16 H16C 109.5
C15 C17 H17A 109.5
C15 C17 H17B 109.5
C15 C17 H17C 109.5
H17A C17 H17B 109.5
H17A C17 H17C 109.5
H17B C17 H17C 109.5
C15 C18 H18A 109.5
C15 C18 H18B 109.5
C15 C18 H18C 109.5
H18A C18 H18B 109.5
H18A C18 H18C 109.5
H18B C18 H18C 109.5
C20 C19 C3 121.0(2)
C24 C19 C3 122.9(2)
C24 C19 C20 116.1(2)
C19 C20 Cl1 118.7(2)
C21 C20 Cl1 118.6(2)
C21 C20 C19 122.7(3)
C20 C21 H21 120.6
C22 C21 C20 118.8(3)
C22 C21 H21 120.6
C21 C22 H22 119.6
C23 C22 C21 120.9(3)
C23 C22 H22 119.6
C22 C23 H23 120.4
C22 C23 C24 119.2(3)
C24 C23 H23 120.4
C19 C24 Cl2 118.9(2)
C23 C24 Cl2 118.8(2)
C23 C24 C19 122.3(3)
C26 C25 C2 120.8(2)
C26 C25 C30 121.0(2)
C30 C25 C2 118.1(2)
C25 C26 H26 119.5
C27 C26 C25 121.1(2)
C27 C26 H26 119.5
C26 C27 H27 120.4
C26 C27 C28 119.3(2)
C28 C27 H27 120.4
C27 C28 H28 119.7
C29 C28 C27 120.6(2)
C29 C28 H28 119.7
C28 C29 Cl6 113.9(2)
C28 C29 C30 122.5(2)
C30 C29 Cl6 123.4(2)
C25 C30 C31 117.3(2)
C29 C30 C25 115.3(2)
C29 C30 C31 127.4(2)
C32 C31 C30 125.1(2)
C32 C31 C36 117.5(2)
C36 C31 C30 117.3(2)
C31 C32 H32 118.5
C33 C32 C31 123.0(2)
C33 C32 H32 118.5
C32 C33 C34 118.0(2)
C32 C33 C37 121.5(2)
C34 C33 C37 120.3(2)
C33 C34 H34 119.4
C35 C34 C33 121.2(2)
C35 C34 H34 119.4
C34 C35 C36 120.0(2)
C34 C35 C41 119.8(2)
C36 C35 C41 120.2(2)
N2 C36 C31 123.9(2)
N2 C36 C35 116.0(2)
C35 C36 C31 120.1(2)
C33 C37 C39 107.4(2)
C33 C37 C40 111.3(2)
C38 C37 C33 111.6(2)
C38 C37 C39 108.9(2)
C38 C37 C40 107.5(2)
C40 C37 C39 110.0(2)
C37 C38 H38A 109.5
C37 C38 H38B 109.5
C37 C38 H38C 109.5
H38A C38 H38B 109.5
H38A C38 H38C 109.5
H38B C38 H38C 109.5
C37 C39 H39A 109.5
C37 C39 H39B 109.5
C37 C39 H39C 109.5
H39A C39 H39B 109.5
H39A C39 H39C 109.5
H39B C39 H39C 109.5
C37 C40 H40A 109.5
C37 C40 H40B 109.5
C37 C40 H40C 109.5
H40A C40 H40B 109.5
H40A C40 H40C 109.5
H40B C40 H40C 109.5
C42 C41 C35 122.5(2)
C46 C41 C35 121.8(2)
C46 C41 C42 115.7(2)
C41 C42 Cl5 118.4(2)
C43 C42 Cl5 118.8(2)
C43 C42 C41 122.7(3)
C42 C43 H43 120.4
C44 C43 C42 119.2(3)
C44 C43 H43 120.4
C43 C44 H44 120.0
C45 C44 C43 120.0(3)
C45 C44 H44 120.0
C44 C45 H45 120.2
C44 C45 C46 119.6(3)
C46 C45 H45 120.2
C41 C46 Cl4 118.5(2)
C45 C46 Cl4 118.8(2)
C45 C46 C41 122.7(3)

loop_
_geom_bond_atom_site_label_1
_geom_bond_atom_site_label_2
_geom_bond_distance
Cl1 C20 1.745(3)
Cl2 C24 1.739(3)
Cl3 C13 1.766(4)
Cl3B C13 1.748(5)
Cl4 C46 1.740(3)
Cl5 C42 1.741(3)
Cl6 C29 1.748(2)
N1 C1 1.303(3)
N1 C4 1.380(3)
N2 C2 1.303(3)
N2 C36 1.381(3)
C1 C2 1.500(3)
C1 C9 1.444(3)
C2 C25 1.442(3)
C3 C4 1.411(4)
C3 C8 1.370(3)
C3 C19 1.499(3)
C4 C5 1.413(3)
C5 C6 1.413(3)
C5 C14 1.461(4)
C6 H6 0.9500
C6 C7 1.379(4)
C7 C8 1.407(4)
C7 C15 1.533(3)
C8 H8 0.9500
C9 C10 1.410(3)
C9 C14 1.425(3)
C10 H10 0.9500
C10 C11 1.369(4)
C11 H11 0.9500
C11 C12 1.388(4)
C12 H12 0.9500
C12 C13 1.372(4)
C13 C14 1.423(4)
C15 C16 1.537(4)
C15 C17 1.526(4)
C15 C18 1.532(4)
C16 H16A 0.9800
C16 H16B 0.9800
C16 H16C 0.9800
C17 H17A 0.9800
C17 H17B 0.9800
C17 H17C 0.9800
C18 H18A 0.9800
C18 H18B 0.9800
C18 H18C 0.9800
C19 C20 1.398(4)
C19 C24 1.393(4)
C20 C21 1.384(4)
C21 H21 0.9500
C21 C22 1.379(4)
C22 H22 0.9500
C22 C23 1.375(4)
C23 H23 0.9500
C23 C24 1.389(4)
C25 C26 1.409(3)
C25 C30 1.422(3)
C26 H26 0.9500
C26 C27 1.362(4)
C27 H27 0.9500
C27 C28 1.394(4)
C28 H28 0.9500
C28 C29 1.373(4)
C29 C30 1.421(3)
C30 C31 1.466(3)
C31 C32 1.402(3)
C31 C36 1.414(3)
C32 H32 0.9500
C32 C33 1.380(4)
C33 C34 1.411(3)
C33 C37 1.531(3)
C34 H34 0.9500
C34 C35 1.374(3)
C35 C36 1.411(3)
C35 C41 1.492(3)
C37 C38 1.530(4)
C37 C39 1.541(4)
C37 C40 1.537(4)
C38 H38A 0.9800
C38 H38B 0.9800
C38 H38C 0.9800
C39 H39A 0.9800
C39 H39B 0.9800
C39 H39C 0.9800
C40 H40A 0.9800
C40 H40B 0.9800
C40 H40C 0.9800
C41 C42 1.400(4)
C41 C46 1.393(4)
C42 C43 1.385(4)
C43 H43 0.9500
C43 C44 1.381(4)
C44 H44 0.9500
C44 C45 1.380(4)
C45 H45 0.9500
C45 C46 1.382(4)
